data_4119943
loop_
_publ_author_name
'Hadrien Heuclin'
'Samuel Y.-F. Ho'
'Xavier F. Le Goff'
'Cheuk-Wai So'
'Nicolas M\'ezailles'

_publ_contact_author_address
;Laboratoire DCPH
Ecole Polytechnique
Route de Saclay
F91128 Palaiseau
France
;
_publ_contact_author_email mezailles@chimie.ups-tlse.fr
_publ_contact_author_fax +33(0)561558204
_publ_contact_author_name 'Nicolas Mezailles'
_publ_contact_author_phone +33(0)561556292
_publ_section_title
;
 Facile B-H Bond Activation of Borane by Stable Carbenoid Species
;
_journal_name_full 'Journal of the American Chemical Society'
_journal_page_first 8774
_journal_page_last 8777
_journal_paper_doi 10.1021/ja401763c
_journal_volume 135
_journal_year 2013
_chemical_formula_moiety 'C50 H46 B2 P4 S4, 2(C H2 Cl2)'
_chemical_formula_sum 'C52 H50 B2 Cl4 P4 S4'
_chemical_formula_weight 1090.46
_chemical_name_systematic
; 
 ? 
;
_space_group_IT_number 2
_symmetry_cell_setting triclinic
_symmetry_space_group_name_Hall '-P 1'
_symmetry_space_group_name_H-M 'P -1'
_atom_sites_solution_hydrogens geom
_atom_sites_solution_primary direct
_atom_sites_solution_secondary difmap
_audit_creation_method SHELXL-97
_cell_angle_alpha 106.440(1)
_cell_angle_beta 103.988(1)
_cell_angle_gamma 97.624(1)
_cell_formula_units_Z 1
_cell_length_a 11.007(1)
_cell_length_b 11.394(1)
_cell_length_c 11.505(1)
_cell_measurement_reflns_used 96
_cell_measurement_temperature 220(2)
_cell_measurement_theta_max 27.485
_cell_measurement_theta_min 0.998
_cell_volume 1311.1(2)
_computing_cell_refinement 'DENZO (Otwinowski & Minor, 1997) & COLLECT'
_computing_data_collection 'COLLECT (Hooft, R.W.W., 1998)'
_computing_data_reduction 'DENZO & COLLECT'
_computing_molecular_graphics 'PLATON (Spek, 2009)'
_computing_publication_material 'PLATON (Spek, 2009)'
_computing_structure_refinement 'SHELXL-97 (Sheldrick, 1997)'
_computing_structure_solution 'SIR97 (Altomare et al., 1999)'
_diffrn_ambient_temperature 220(2)
_diffrn_measured_fraction_theta_full 0.974
_diffrn_measured_fraction_theta_max 0.974
_diffrn_measurement_device_type KappaCCD
_diffrn_measurement_method 'phi and omega scans'
_diffrn_radiation_monochromator graphite
_diffrn_radiation_source 'fine-focus sealed tube'
_diffrn_radiation_type MoK\a
_diffrn_radiation_wavelength 0.71069
_diffrn_reflns_av_R_equivalents 0.0291
_diffrn_reflns_av_sigmaI/netI 0.0323
_diffrn_reflns_limit_h_max 13
_diffrn_reflns_limit_h_min -13
_diffrn_reflns_limit_k_max 13
_diffrn_reflns_limit_k_min -13
_diffrn_reflns_limit_l_max 13
_diffrn_reflns_limit_l_min -13
_diffrn_reflns_number 8407
_diffrn_reflns_theta_full 25.03
_diffrn_reflns_theta_max 25.03
_diffrn_reflns_theta_min 3.06
_exptl_absorpt_coefficient_mu 0.543
_exptl_absorpt_correction_T_max 0.9181
_exptl_absorpt_correction_T_min 0.8898
_exptl_absorpt_correction_type multi-scan
_exptl_absorpt_process_details 'DENZO/SCALEPACK (Otwinowski & Minor, 1996)'
_exptl_crystal_colour Colorless
_exptl_crystal_density_diffrn 1.381
_exptl_crystal_description Block
_exptl_crystal_F_000 564
_exptl_crystal_size_max 0.22
_exptl_crystal_size_mid 0.18
_exptl_crystal_size_min 0.16
_refine_diff_density_max 1.134
_refine_diff_density_min -1.028
_refine_diff_density_rms 0.080
_refine_ls_extinction_method none
_refine_ls_goodness_of_fit_ref 1.021
_refine_ls_hydrogen_treatment mixed
_refine_ls_matrix_type full
_refine_ls_number_parameters 307
_refine_ls_number_reflns 4516
_refine_ls_number_restraints 0
_refine_ls_restrained_S_all 1.021
_refine_ls_R_factor_all 0.0762
_refine_ls_R_factor_gt 0.0709
_refine_ls_shift/su_max 0.000
_refine_ls_shift/su_mean 0.000
_refine_ls_structure_factor_coef Fsqd
_refine_ls_weighting_details 'calc w=1/[\s^2^(Fo^2^)+(0.0879P)^2^+3.5518P] where P=(Fo^2^+2Fc^2^)/3'
_refine_ls_weighting_scheme calc
_refine_ls_wR_factor_gt 0.1806
_refine_ls_wR_factor_ref 0.1862
_reflns_number_gt 4131
_reflns_number_total 4516
_reflns_threshold_expression >2sigma(I)
_cod_data_source_file ja401763c_si_002_4.cif
_cod_data_source_block hh944
_cod_original_sg_symbol_H-M 'P -1 '
_cod_database_code 4119943

loop_
_symmetry_equiv_pos_as_xyz
'x, y, z'
'-x, -y, -z'

loop_
_atom_site_label
_atom_site_type_symbol
_atom_site_fract_x
_atom_site_fract_y
_atom_site_fract_z
_atom_site_U_iso_or_equiv
_atom_site_adp_type
_atom_site_occupancy
_atom_site_symmetry_multiplicity
_atom_site_calc_flag
_atom_site_refinement_flags
S1 S 0.30425(9) 0.57979(9) 1.01594(9) 0.0367(3) Uani 1 1 d .
S2 S 0.32043(12) 0.22396(10) 0.54932(10) 0.0483(3) Uani 1 1 d .
P1 P 0.30106(9) 0.48245(8) 0.83624(9) 0.0308(3) Uani 1 1 d .
P2 P 0.36291(9) 0.22368(8) 0.72418(9) 0.0317(3) Uani 1 1 d .
C1 C 0.4122(3) 0.3791(3) 0.8446(3) 0.0287(7) Uani 1 1 d .
H1 H 0.413(4) 0.353(4) 0.916(4) 0.034 Uiso 1 1 d .
C2 C 0.3394(4) 0.5920(4) 0.7546(4) 0.0383(9) Uani 1 1 d .
C3 C 0.3951(4) 0.5626(4) 0.6576(5) 0.0506(11) Uani 1 1 d .
H3 H 0.4141 0.4832 0.6299 0.061 Uiso 1 1 calc R
C4 C 0.4228(5) 0.6522(5) 0.6016(5) 0.0606(13) Uani 1 1 d .
H4 H 0.4614 0.6328 0.5360 0.073 Uiso 1 1 calc R
C5 C 0.3948(5) 0.7680(5) 0.6401(5) 0.0581(13) Uani 1 1 d .
H5 H 0.4158 0.8282 0.6026 0.070 Uiso 1 1 calc R
C6 C 0.3355(5) 0.7955(4) 0.7341(5) 0.0569(12) Uani 1 1 d .
H6 H 0.3133 0.8737 0.7589 0.068 Uiso 1 1 calc R
C7 C 0.3087(4) 0.7080(4) 0.7923(4) 0.0475(10) Uani 1 1 d .
H7 H 0.2696 0.7276 0.8575 0.057 Uiso 1 1 calc R
C8 C 0.1345(3) 0.4032(3) 0.7524(4) 0.0346(8) Uani 1 1 d .
C9 C 0.0831(4) 0.3916(4) 0.6256(4) 0.0456(10) Uani 1 1 d .
H9 H 0.1341 0.4233 0.5819 0.055 Uiso 1 1 calc R
C10 C -0.0444(5) 0.3326(5) 0.5648(5) 0.0585(12) Uani 1 1 d .
H10 H -0.0805 0.3257 0.4797 0.070 Uiso 1 1 calc R
C11 C -0.1184(4) 0.2843(5) 0.6275(5) 0.0604(13) Uani 1 1 d .
H11 H -0.2043 0.2428 0.5847 0.072 Uiso 1 1 calc R
C12 C -0.0680(4) 0.2961(5) 0.7519(5) 0.0555(12) Uani 1 1 d .
H12 H -0.1195 0.2634 0.7946 0.067 Uiso 1 1 calc R
C13 C 0.0592(4) 0.3565(4) 0.8157(4) 0.0425(9) Uani 1 1 d .
H13 H 0.0936 0.3653 0.9017 0.051 Uiso 1 1 calc R
C14 C 0.4952(4) 0.1466(3) 0.7629(4) 0.0356(8) Uani 1 1 d .
C15 C 0.5641(4) 0.1118(4) 0.6769(4) 0.0469(10) Uani 1 1 d .
H15 H 0.5439 0.1300 0.6007 0.056 Uiso 1 1 calc R
C16 C 0.6619(5) 0.0506(4) 0.7030(6) 0.0608(14) Uani 1 1 d .
H16 H 0.7088 0.0283 0.6449 0.073 Uiso 1 1 calc R
C17 C 0.6909(5) 0.0224(5) 0.8118(6) 0.0643(14) Uani 1 1 d .
H17 H 0.7577 -0.0197 0.8282 0.077 Uiso 1 1 calc R
C18 C 0.6241(5) 0.0546(4) 0.8985(5) 0.0570(12) Uani 1 1 d .
H18 H 0.6446 0.0343 0.9736 0.068 Uiso 1 1 calc R
C19 C 0.5259(4) 0.1176(4) 0.8743(4) 0.0449(10) Uani 1 1 d .
H19 H 0.4802 0.1405 0.9335 0.054 Uiso 1 1 calc R
C20 C 0.2325(3) 0.1341(3) 0.7567(4) 0.0360(8) Uani 1 1 d .
C21 C 0.2247(4) 0.1499(4) 0.8784(4) 0.0446(10) Uani 1 1 d .
H21 H 0.2854 0.2123 0.9478 0.054 Uiso 1 1 calc R
C22 C 0.1274(5) 0.0739(5) 0.8986(6) 0.0576(12) Uani 1 1 d .
H22 H 0.1226 0.0852 0.9815 0.069 Uiso 1 1 calc R
C23 C 0.0386(5) -0.0173(5) 0.7983(7) 0.0657(15) Uani 1 1 d .
H23 H -0.0270 -0.0683 0.8124 0.079 Uiso 1 1 calc R
C24 C 0.0452(5) -0.0343(4) 0.6770(6) 0.0677(16) Uani 1 1 d .
H24 H -0.0157 -0.0973 0.6084 0.081 Uiso 1 1 calc R
C25 C 0.1418(4) 0.0415(4) 0.6552(5) 0.0489(10) Uani 1 1 d .
H25 H 0.1456 0.0300 0.5720 0.059 Uiso 1 1 calc R
B1 B 0.4415(4) 0.5458(4) 1.1414(4) 0.0322(8) Uani 1 1 d .
H1BA H 0.435(4) 0.438(4) 1.113(4) 0.039 Uiso 1 1 d .
H1BB H 0.411(4) 0.581(4) 1.231(4) 0.039 Uiso 1 1 d .
Cl1 Cl 0.2260(3) 0.3211(3) 0.2894(4) 0.232(3) Uani 1 1 d .
Cl2 Cl -0.00429(17) 0.3078(2) 0.1026(2) 0.0986(6) Uani 1 1 d .
C26 C 0.1451(8) 0.3968(7) 0.2076(8) 0.099(2) Uani 1 1 d .
H26A H 0.1970 0.4259 0.1588 0.119 Uiso 1 1 calc R
H26B H 0.1312 0.4710 0.2667 0.119 Uiso 1 1 calc R

loop_
_atom_site_aniso_label
_atom_site_aniso_U_11
_atom_site_aniso_U_22
_atom_site_aniso_U_33
_atom_site_aniso_U_23
_atom_site_aniso_U_13
_atom_site_aniso_U_12
S1 0.0332(5) 0.0349(5) 0.0383(5) 0.0058(4) 0.0104(4) 0.0094(4)
S2 0.0614(7) 0.0463(6) 0.0303(5) 0.0067(4) 0.0115(5) 0.0047(5)
P1 0.0285(5) 0.0254(5) 0.0358(5) 0.0080(4) 0.0085(4) 0.0028(3)
P2 0.0338(5) 0.0261(5) 0.0313(5) 0.0048(4) 0.0098(4) 0.0028(4)
C1 0.0308(18) 0.0249(16) 0.0281(17) 0.0064(13) 0.0099(14) 0.0013(13)
C2 0.0336(19) 0.0312(19) 0.048(2) 0.0156(17) 0.0083(17) 0.0001(15)
C3 0.057(3) 0.046(2) 0.059(3) 0.026(2) 0.023(2) 0.015(2)
C4 0.057(3) 0.078(4) 0.059(3) 0.041(3) 0.022(2) 0.009(3)
C5 0.054(3) 0.052(3) 0.064(3) 0.039(2) -0.005(2) -0.010(2)
C6 0.069(3) 0.036(2) 0.062(3) 0.024(2) 0.007(2) 0.005(2)
C7 0.054(3) 0.037(2) 0.053(3) 0.0201(19) 0.013(2) 0.0071(19)
C8 0.0292(18) 0.0271(17) 0.043(2) 0.0104(15) 0.0049(15) 0.0049(14)
C9 0.042(2) 0.046(2) 0.045(2) 0.0147(19) 0.0098(18) 0.0033(18)
C10 0.052(3) 0.064(3) 0.044(2) 0.013(2) -0.005(2) 0.004(2)
C11 0.036(2) 0.058(3) 0.070(3) 0.019(2) -0.005(2) -0.007(2)
C12 0.035(2) 0.059(3) 0.071(3) 0.029(2) 0.010(2) -0.004(2)
C13 0.036(2) 0.041(2) 0.049(2) 0.0179(18) 0.0068(17) 0.0045(17)
C14 0.0352(19) 0.0228(17) 0.043(2) 0.0038(15) 0.0117(16) 0.0033(14)
C15 0.044(2) 0.036(2) 0.054(2) 0.0018(18) 0.023(2) 0.0002(17)
C16 0.047(3) 0.045(3) 0.082(4) -0.002(2) 0.032(3) 0.009(2)
C17 0.045(3) 0.041(2) 0.097(4) 0.007(3) 0.018(3) 0.016(2)
C18 0.056(3) 0.038(2) 0.072(3) 0.018(2) 0.008(2) 0.015(2)
C19 0.046(2) 0.036(2) 0.054(3) 0.0124(18) 0.0171(19) 0.0119(18)
C20 0.0296(18) 0.0254(17) 0.053(2) 0.0139(16) 0.0113(16) 0.0043(14)
C21 0.046(2) 0.037(2) 0.055(3) 0.0181(19) 0.020(2) 0.0084(18)
C22 0.058(3) 0.054(3) 0.083(4) 0.039(3) 0.039(3) 0.017(2)
C23 0.044(3) 0.052(3) 0.120(5) 0.049(3) 0.036(3) 0.009(2)
C24 0.041(3) 0.035(2) 0.106(5) 0.016(3) 0.001(3) -0.0078(19)
C25 0.041(2) 0.038(2) 0.059(3) 0.0097(19) 0.007(2) 0.0045(18)
B1 0.033(2) 0.029(2) 0.034(2) 0.0097(17) 0.0132(17) 0.0033(16)
Cl1 0.182(3) 0.160(3) 0.269(4) 0.158(3) -0.130(3) -0.074(2)
Cl2 0.0754(10) 0.1262(16) 0.1251(15) 0.0704(13) 0.0406(10) 0.0406(10)
C26 0.119(6) 0.067(4) 0.113(6) 0.032(4) 0.037(5) 0.013(4)

loop_
_atom_type_symbol
_atom_type_description
_atom_type_scat_dispersion_real
_atom_type_scat_dispersion_imag
_atom_type_scat_source
C C 0.0033 0.0016 'International Tables Vol C Tables 4.2.6.8 and 6.1.1.4'
H H 0.0000 0.0000 'International Tables Vol C Tables 4.2.6.8 and 6.1.1.4'
B B 0.0013 0.0007 'International Tables Vol C Tables 4.2.6.8 and 6.1.1.4'
Cl Cl 0.1484 0.1585 'International Tables Vol C Tables 4.2.6.8 and 6.1.1.4'
P P 0.1023 0.0942 'International Tables Vol C Tables 4.2.6.8 and 6.1.1.4'
S S 0.1246 0.1234 'International Tables Vol C Tables 4.2.6.8 and 6.1.1.4'

loop_
_geom_angle_atom_site_label_1
_geom_angle_atom_site_label_2
_geom_angle_atom_site_label_3
_geom_angle
_geom_angle_site_symmetry_1
B1 S1 P1 110.15(13) .
C1 P1 C8 114.75(16) .
C1 P1 C2 112.36(17) .
C8 P1 C2 104.92(18) .
C1 P1 S1 108.83(12) .
C8 P1 S1 106.09(13) .
C2 P1 S1 109.61(14) .
C20 P2 C14 103.04(17) .
C20 P2 C1 107.69(17) .
C14 P2 C1 104.77(17) .
C20 P2 S2 112.87(14) .
C14 P2 S2 112.69(14) .
C1 P2 S2 114.80(13) .
B1 C1 P1 110.0(2) 2_667
B1 C1 P2 113.1(2) 2_667
P1 C1 P2 116.93(19) .
B1 C1 H1 110(2) 2_667
P1 C1 H1 108(2) .
P2 C1 H1 98(3) .
C3 C2 C7 119.9(4) .
C3 C2 P1 122.8(3) .
C7 C2 P1 117.3(3) .
C2 C3 C4 119.1(4) .
C2 C3 H3 120.4 .
C4 C3 H3 120.4 .
C5 C4 C3 121.2(5) .
C5 C4 H4 119.4 .
C3 C4 H4 119.4 .
C4 C5 C6 119.5(4) .
C4 C5 H5 120.3 .
C6 C5 H5 120.3 .
C5 C6 C7 120.1(5) .
C5 C6 H6 119.9 .
C7 C6 H6 119.9 .
C2 C7 C6 120.1(5) .
C2 C7 H7 120.0 .
C6 C7 H7 120.0 .
C13 C8 C9 120.2(4) .
C13 C8 P1 119.6(3) .
C9 C8 P1 120.2(3) .
C10 C9 C8 118.9(4) .
C10 C9 H9 120.5 .
C8 C9 H9 120.5 .
C11 C10 C9 120.7(4) .
C11 C10 H10 119.6 .
C9 C10 H10 119.6 .
C12 C11 C10 120.2(4) .
C12 C11 H11 119.9 .
C10 C11 H11 119.9 .
C11 C12 C13 120.2(4) .
C11 C12 H12 119.9 .
C13 C12 H12 119.9 .
C8 C13 C12 119.6(4) .
C8 C13 H13 120.2 .
C12 C13 H13 120.2 .
C19 C14 C15 118.9(4) .
C19 C14 P2 121.6(3) .
C15 C14 P2 119.5(3) .
C16 C15 C14 120.3(5) .
C16 C15 H15 119.9 .
C14 C15 H15 119.9 .
C17 C16 C15 120.4(5) .
C17 C16 H16 119.8 .
C15 C16 H16 119.8 .
C16 C17 C18 120.9(5) .
C16 C17 H17 119.6 .
C18 C17 H17 119.6 .
C17 C18 C19 119.5(5) .
C17 C18 H18 120.3 .
C19 C18 H18 120.3 .
C14 C19 C18 120.1(4) .
C14 C19 H19 120.0 .
C18 C19 H19 120.0 .
C21 C20 C25 119.1(4) .
C21 C20 P2 122.7(3) .
C25 C20 P2 118.1(3) .
C20 C21 C22 120.4(4) .
C20 C21 H21 119.8 .
C22 C21 H21 119.8 .
C23 C22 C21 120.2(5) .
C23 C22 H22 119.9 .
C21 C22 H22 119.9 .
C22 C23 C24 120.1(4) .
C22 C23 H23 120.0 .
C24 C23 H23 120.0 .
C23 C24 C25 120.3(5) .
C23 C24 H24 119.8 .
C25 C24 H24 119.8 .
C20 C25 C24 119.9(5) .
C20 C25 H25 120.1 .
C24 C25 H25 120.1 .
C1 B1 S1 113.0(3) 2_667
C1 B1 H1BA 111(2) 2_667
S1 B1 H1BA 109(2) .
C1 B1 H1BB 113(2) 2_667
S1 B1 H1BB 101(2) .
H1BA B1 H1BB 111(3) .
Cl1 C26 Cl2 114.3(4) .
Cl1 C26 H26A 108.7 .
Cl2 C26 H26A 108.7 .
Cl1 C26 H26B 108.7 .
Cl2 C26 H26B 108.7 .
H26A C26 H26B 107.6 .

loop_
_geom_bond_atom_site_label_1
_geom_bond_atom_site_label_2
_geom_bond_distance
_geom_bond_site_symmetry_2
S1 B1 1.983(4) .
S1 P1 2.0401(13) .
S2 P2 1.9533(14) .
P1 C1 1.812(4) .
P1 C8 1.822(4) .
P1 C2 1.826(4) .
P2 C20 1.825(4) .
P2 C14 1.826(4) .
P2 C1 1.828(3) .
C1 B1 1.668(5) 2_667
C1 H1 0.94(4) .
C2 C3 1.380(6) .
C2 C7 1.385(6) .
C3 C4 1.391(6) .
C3 H3 0.9400 .
C4 C5 1.369(8) .
C4 H4 0.9400 .
C5 C6 1.378(8) .
C5 H5 0.9400 .
C6 C7 1.387(6) .
C6 H6 0.9400 .
C7 H7 0.9400 .
C8 C13 1.377(6) .
C8 C9 1.391(6) .
C9 C10 1.386(6) .
C9 H9 0.9400 .
C10 C11 1.370(7) .
C10 H10 0.9400 .
C11 C12 1.364(7) .
C11 H11 0.9400 .
C12 C13 1.391(6) .
C12 H12 0.9400 .
C13 H13 0.9400 .
C14 C19 1.389(6) .
C14 C15 1.390(6) .
C15 C16 1.377(7) .
C15 H15 0.9400 .
C16 C17 1.354(8) .
C16 H16 0.9400 .
C17 C18 1.376(8) .
C17 H17 0.9400 .
C18 C19 1.391(6) .
C18 H18 0.9400 .
C19 H19 0.9400 .
C20 C21 1.386(6) .
C20 C25 1.390(6) .
C21 C22 1.393(6) .
C21 H21 0.9400 .
C22 C23 1.369(8) .
C22 H22 0.9400 .
C23 C24 1.375(9) .
C23 H23 0.9400 .
C24 C25 1.396(7) .
C24 H24 0.9400 .
C25 H25 0.9400 .
B1 C1 1.668(5) 2_667
B1 H1BA 1.17(4) .
B1 H1BB 1.14(4) .
Cl1 C26 1.637(8) .
Cl2 C26 1.760(8) .
C26 H26A 0.9800 .
C26 H26B 0.9800 .
